data_7704178
loop_
_publ_author_name
'Zhu, Xiao-Quan'
'Cao, Wen-Hai'
'Su, Shao-Dong'
'Wu, Xin-Tao'
'Sheng, Tian-Lu'

_publ_section_title
;
 Effects of ligand substituents on the single-molecule magnetic behavior
 of quinonoid-bridged dicobalt compounds.
;
_journal_issue 20
_journal_name_full 'Dalton transactions (Cambridge, England : 2003)'
_journal_page_first 6738
_journal_page_last 6743
_journal_paper_doi 10.1039/d0dt00033g
_journal_volume 49
_journal_year 2020
_chemical_formula_sum 'C160 H186 Cl4 Co4 N18 O25'
_chemical_formula_weight 3138.79
_space_group_crystal_system monoclinic
_space_group_IT_number 14
_space_group_name_Hall '-P 2ybc'
_space_group_name_H-M_alt 'P 1 21/c 1'
_atom_sites_solution_hydrogens geom
_audit_creation_method SHELXL-2014/7
_audit_update_record
;
2020-02-24 deposited with the CCDC.	2020-04-22 downloaded from the CCDC.
;
_cell_angle_alpha 90
_cell_angle_beta 121.52
_cell_angle_gamma 90
_cell_formula_units_Z 2
_cell_length_a 23.12(2)
_cell_length_b 16.952(13)
_cell_length_c 25.161(17)
_cell_measurement_reflns_used 20729
_cell_measurement_temperature 123(2)
_cell_measurement_theta_max 27.4855
_cell_measurement_theta_min 2.0141
_cell_volume 8406(11)
_computing_cell_refinement 'CrystalClear (Rigaku Inc., 2008)'
_computing_data_collection 'CrystalClear (Rigaku Inc., 2008)'
_computing_data_reduction 'CrystalClear (Rigaku Inc., 2008)'
_computing_molecular_graphics 'Bruker SHELXTL'
_computing_publication_material 'Bruker SHELXTL'
_computing_structure_refinement 'SHELXL-2014/7 (Sheldrick, 2014)'
_computing_structure_solution 'SHELXL-2014/7 (Sheldrick, 2014)'
_diffrn_ambient_temperature 123(2)
_diffrn_detector_area_resol_mean 28.5714
_diffrn_measured_fraction_theta_full 0.998
_diffrn_measured_fraction_theta_max 0.998
_diffrn_measurement_device_type Saturn724+
_diffrn_measurement_method CCD_Profile_fitting
_diffrn_radiation_type MoK\a
_diffrn_radiation_wavelength 0.71073
_diffrn_reflns_av_R_equivalents 0.0554
_diffrn_reflns_av_unetI/netI 0.0618
_diffrn_reflns_Laue_measured_fraction_full 0.998
_diffrn_reflns_Laue_measured_fraction_max 0.998
_diffrn_reflns_limit_h_max 23
_diffrn_reflns_limit_h_min -27
_diffrn_reflns_limit_k_max 20
_diffrn_reflns_limit_k_min -19
_diffrn_reflns_limit_l_max 29
_diffrn_reflns_limit_l_min -29
_diffrn_reflns_number 58557
_diffrn_reflns_point_group_measured_fraction_full 0.998
_diffrn_reflns_point_group_measured_fraction_max 0.998
_diffrn_reflns_theta_full 25.000
_diffrn_reflns_theta_max 25.000
_diffrn_reflns_theta_min 2.136
_exptl_absorpt_coefficient_mu 0.520
_exptl_absorpt_correction_T_max 1.0000
_exptl_absorpt_correction_T_min 0.6951
_exptl_absorpt_correction_type multi-scan
_exptl_absorpt_process_details 'RIGAKU/MSC(2004), CrystalClear Version 1.3.6 was used for absorption correction.'
_exptl_crystal_colour red
_exptl_crystal_density_diffrn 1.240
_exptl_crystal_description Prism
_exptl_crystal_F_000 3295
_exptl_crystal_size_max 0.67
_exptl_crystal_size_mid 0.25
_exptl_crystal_size_min 0.20
_platon_squeeze_details ' ?'
_refine_diff_density_max 1.054
_refine_diff_density_min -0.563
_refine_diff_density_rms 0.077
_refine_ls_extinction_method none
_refine_ls_goodness_of_fit_ref 1.013
_refine_ls_hydrogen_treatment constr
_refine_ls_matrix_type full
_refine_ls_number_parameters 956
_refine_ls_number_reflns 14769
_refine_ls_number_restraints 9
_refine_ls_restrained_S_all 1.018
_refine_ls_R_factor_all 0.1053
_refine_ls_R_factor_gt 0.0846
_refine_ls_shift/su_max 0.001
_refine_ls_shift/su_mean 0.000
_refine_ls_structure_factor_coef Fsqd
_refine_ls_weighting_details 'w=1/[\s^2^(Fo^2^)+(0.0639P)^2^+19.1986P] where P=(Fo^2^+2Fc^2^)/3'
_refine_ls_weighting_scheme calc
_refine_ls_wR_factor_gt 0.1915
_refine_ls_wR_factor_ref 0.2078
_reflns_Friedel_coverage 0.000
_reflns_number_gt 10899
_reflns_number_total 14769
_reflns_threshold_expression 'I > 2\s(I)'
_cod_data_source_file d0dt00033g2.cif
_cod_data_source_block a_CCDC1
_cod_depositor_comments
;
The following automatic conversions were performed:

data item '_exptl_absorpt_correction_type' value 'Multi-scan' was
changed to 'multi-scan' in accordance with the
/home/data/users/saulius/crontab/automatic-downloads/rss-feeds/RSC/lib/dictionaries/cif_core.dic
dictionary named 'cif_core.dic' version 2.4.2 last updated on
2011-04-26.

Automatic conversion script
Id: cif_fix_values 7556 2019-12-06 15:28:31Z antanas 

 Adding full bibliography for 7704177--7704179.cif.
;
_cod_original_sg_symbol_H-M 'P 21/c'
_cod_database_code 7704178
_shelx_shelxl_version_number 2014/7
_shelx_space_group_comment
;
The symmetry employed for this shelxl refinement is uniquely defined
by the following loop, which should always be used as a source of
symmetry information in preference to the above space-group names.
They are only intended as comments.
;

loop_
_space_group_symop_operation_xyz
'x, y, z'
'-x, y+1/2, -z+1/2'
'-x, -y, -z'
'x, -y-1/2, z-1/2'

loop_
_atom_site_label
_atom_site_type_symbol
_atom_site_fract_x
_atom_site_fract_y
_atom_site_fract_z
_atom_site_U_iso_or_equiv
_atom_site_adp_type
_atom_site_occupancy
_atom_site_site_symmetry_order
_atom_site_calc_flag
_atom_site_refinement_flags_posn
_atom_site_refinement_flags_adp
_atom_site_refinement_flags_occupancy
_atom_site_disorder_assembly
_atom_site_disorder_group
Co1 Co -0.47809(3) -0.38133(4) -0.66225(3) 0.04849(18) Uani 1 1 d . . . . .
Co2 Co -0.13040(3) -0.22385(4) -0.62623(3) 0.05169(19) Uani 1 1 d . . . . .
O1 O -0.44383(14) -0.3182(2) -0.71291(14) 0.0540(8) Uani 1 1 d . . . . .
O2 O -0.37256(15) -0.4058(2) -0.61477(15) 0.0570(8) Uani 1 1 d . . . . .
O3 O -0.23950(15) -0.2123(2) -0.68388(15) 0.0565(8) Uani 1 1 d . . . . .
O4 O -0.16855(14) -0.3116(2) -0.59287(15) 0.0568(8) Uani 1 1 d . . . . .
N1 N -0.56950(19) -0.4265(3) -0.74691(19) 0.0618(11) Uani 1 1 d . . . . .
N2 N -0.4879(2) -0.5062(3) -0.6317(3) 0.0823(16) Uani 1 1 d . . . . .
N3 N -0.4650(2) -0.3526(4) -0.5712(2) 0.0789(15) Uani 1 1 d . . . . .
N4 N -0.5522(2) -0.2746(3) -0.6873(2) 0.0654(12) Uani 1 1 d . . . . .
N5 N -0.1266(2) -0.2000(3) -0.71099(19) 0.0653(12) Uani 1 1 d . . . . .
N6 N -0.1260(2) -0.0903(3) -0.6221(2) 0.0739(13) Uani 1 1 d . . . . .
N7 N -0.0492(2) -0.2038(3) -0.5249(2) 0.0773(14) Uani 1 1 d . . . . .
N8 N -0.0496(2) -0.3117(3) -0.6141(2) 0.0716(13) Uani 1 1 d . . . . .
C1 C -0.3792(2) -0.3118(3) -0.68682(19) 0.0434(10) Uani 1 1 d . . . . .
C2 C -0.3373(2) -0.3654(3) -0.63014(19) 0.0435(10) Uani 1 1 d . . . . .
C3 C -0.2664(2) -0.3669(3) -0.5994(2) 0.0491(11) Uani 1 1 d . . . . .
H3A H -0.2416 -0.4018 -0.5666 0.059 Uiso 1 1 calc R U . . .
C4 C -0.2331(2) -0.3159(3) -0.6183(2) 0.0449(10) Uani 1 1 d . . . . .
C5 C -0.2747(2) -0.2591(3) -0.6724(2) 0.0435(10) Uani 1 1 d . . . . .
C6 C -0.3460(2) -0.2605(3) -0.7053(2) 0.0494(11) Uani 1 1 d . . . . .
H6A H -0.3709 -0.2273 -0.7393 0.059 Uiso 1 1 calc R U . . .
C7 C -0.5509(2) -0.4501(3) -0.7929(2) 0.0582(13) Uani 1 1 d . . . . .
H7A H -0.5152 -0.4892 -0.7734 0.070 Uiso 1 1 calc R U . . .
H7B H -0.5321 -0.4043 -0.8016 0.070 Uiso 1 1 calc R U . . .
C8 C -0.6072(2) -0.4836(4) -0.8552(2) 0.0645(14) Uani 1 1 d . . . . .
C9 C -0.6420(3) -0.4349(4) -0.9064(3) 0.0798(17) Uani 1 1 d . . . . .
H9A H -0.6326 -0.3812 -0.9019 0.096 Uiso 1 1 calc R U . . .
C10 C -0.6916(4) -0.4646(6) -0.9652(3) 0.104(2) Uani 1 1 d . . . . .
H10A H -0.7141 -0.4310 -0.9993 0.125 Uiso 1 1 calc R U . . .
C11 C -0.7063(4) -0.5440(6) -0.9717(4) 0.110(3) Uani 1 1 d . . . . .
H11A H -0.7379 -0.5644 -1.0107 0.132 Uiso 1 1 calc R U . . .
C12 C -0.6745(4) -0.5931(5) -0.9209(4) 0.100(2) Uani 1 1 d . . . . .
H12A H -0.6865 -0.6461 -0.9250 0.120 Uiso 1 1 calc R U . . .
C13 C -0.6241(3) -0.5639(4) -0.8631(3) 0.0783(17) Uani 1 1 d . . . . .
H13A H -0.6016 -0.5980 -0.8294 0.094 Uiso 1 1 calc R U . . .
C14 C -0.5996(4) -0.4893(5) -0.7310(3) 0.106(3) Uani 1 1 d D U . . .
H14A H -0.6248 -0.4665 -0.7138 0.128 Uiso 1 1 calc R U . . .
H14B H -0.6316 -0.5173 -0.7688 0.128 Uiso 1 1 calc R U . . .
C15 C -0.5545(3) -0.5414(5) -0.6897(5) 0.140(4) Uani 1 1 d D U . . .
H15A H -0.5410 -0.5765 -0.7118 0.168 Uiso 1 1 calc R U . . .
H15B H -0.5774 -0.5733 -0.6741 0.168 Uiso 1 1 calc R U . . .
C16 C -0.4304(2) -0.5596(3) -0.6174(2) 0.0630(13) Uani 1 1 d . . . . .
H16A H -0.3885 -0.5342 -0.5865 0.076 Uiso 1 1 calc R U . . .
H16B H -0.4288 -0.5658 -0.6549 0.076 Uiso 1 1 calc R U . . .
C17 C -0.4328(3) -0.6409(3) -0.5936(3) 0.0621(13) Uani 1 1 d . . . . .
C18 C -0.4718(3) -0.7014(4) -0.6334(3) 0.0769(16) Uani 1 1 d . . . . .
H18A H -0.4966 -0.6921 -0.6761 0.092 Uiso 1 1 calc R U . . .
C19 C -0.4749(4) -0.7741(5) -0.6118(4) 0.096(2) Uani 1 1 d . . . . .
H19A H -0.5018 -0.8134 -0.6396 0.116 Uiso 1 1 calc R U . . .
C20 C -0.4383(5) -0.7892(4) -0.5491(5) 0.105(3) Uani 1 1 d . . . . .
H20A H -0.4411 -0.8384 -0.5342 0.126 Uiso 1 1 calc R U . . .
C21 C -0.3968(4) -0.7307(5) -0.5075(4) 0.100(2) Uani 1 1 d . . . . .
H21A H -0.3711 -0.7412 -0.4650 0.120 Uiso 1 1 calc R U . . .
C22 C -0.3942(3) -0.6562(4) -0.5300(3) 0.0788(16) Uani 1 1 d . . . . .
H22A H -0.3667 -0.6170 -0.5025 0.095 Uiso 1 1 calc R U . . .
C23 C -0.5000(5) -0.4995(5) -0.5841(4) 0.116(3) Uani 1 1 d . U . . .
H23A H -0.4915 -0.5497 -0.5628 0.139 Uiso 1 1 calc R U . . .
H23B H -0.5471 -0.4855 -0.6009 0.139 Uiso 1 1 calc R U . . .
C24 C -0.4576(4) -0.4412(6) -0.5415(3) 0.132(4) Uani 1 1 d . U . . .
H24A H -0.4109 -0.4581 -0.5228 0.159 Uiso 1 1 calc R U . . .
H24B H -0.4673 -0.4375 -0.5085 0.159 Uiso 1 1 calc R U . . .
C25 C -0.4001(3) -0.3082(3) -0.5315(2) 0.0621(13) Uani 1 1 d . . . . .
H25A H -0.3968 -0.2682 -0.5573 0.075 Uiso 1 1 calc R U . . .
H25B H -0.3628 -0.3447 -0.5189 0.075 Uiso 1 1 calc R U . . .
C26 C -0.3896(3) -0.2682(3) -0.4733(3) 0.0642(14) Uani 1 1 d . . . . .
C27 C -0.3758(3) -0.3112(4) -0.4202(2) 0.0667(14) Uani 1 1 d . . . . .
H27A H -0.3752 -0.3660 -0.4216 0.080 Uiso 1 1 calc R U . . .
C28 C -0.3634(3) -0.2752(4) -0.3663(3) 0.0767(17) Uani 1 1 d . . . . .
H28A H -0.3561 -0.3053 -0.3324 0.092 Uiso 1 1 calc R U . . .
C29 C -0.3616(3) -0.1937(5) -0.3629(3) 0.092(2) Uani 1 1 d . . . . .
H29A H -0.3527 -0.1687 -0.3265 0.110 Uiso 1 1 calc R U . . .
C30 C -0.3729(4) -0.1503(5) -0.4126(4) 0.105(2) Uani 1 1 d . . . . .
H30A H -0.3710 -0.0955 -0.4099 0.126 Uiso 1 1 calc R U . . .
C31 C -0.3875(3) -0.1872(4) -0.4688(3) 0.0873(18) Uani 1 1 d . . . . .
H31A H -0.3957 -0.1567 -0.5027 0.105 Uiso 1 1 calc R U . . .
C32 C -0.5251(4) -0.3188(7) -0.5797(4) 0.126(3) Uani 1 1 d . U . . .
H32A H -0.5170 -0.2994 -0.5401 0.151 Uiso 1 1 calc R U . . .
H32B H -0.5604 -0.3586 -0.5949 0.151 Uiso 1 1 calc R U . . .
C33 C -0.5466(5) -0.2553(4) -0.6234(5) 0.145(4) Uani 1 1 d . U . . .
H33A H -0.5151 -0.2119 -0.6038 0.174 Uiso 1 1 calc R U . . .
H33B H -0.5906 -0.2374 -0.6323 0.174 Uiso 1 1 calc R U . . .
C34 C -0.5308(3) -0.2033(3) -0.7072(3) 0.0643(14) Uani 1 1 d . . . . .
H34A H -0.5305 -0.2165 -0.7446 0.077 Uiso 1 1 calc R U . . .
H34B H -0.4844 -0.1909 -0.6749 0.077 Uiso 1 1 calc R U . . .
C35 C -0.5739(3) -0.1290(3) -0.7204(3) 0.0749(16) Uani 1 1 d . . . . .
C36 C -0.5552(4) -0.0719(4) -0.6740(4) 0.088(2) Uani 1 1 d . . . . .
H36A H -0.5173 -0.0794 -0.6344 0.106 Uiso 1 1 calc R U . . .
C37 C -0.5943(5) -0.0031(5) -0.6881(5) 0.116(3) Uani 1 1 d . . . . .
H37A H -0.5824 0.0350 -0.6575 0.139 Uiso 1 1 calc R U . . .
C38 C -0.6493(6) 0.0084(5) -0.7460(5) 0.123(3) Uani 1 1 d . . . . .
H38A H -0.6739 0.0548 -0.7540 0.148 Uiso 1 1 calc R U . . .
C39 C -0.6702(5) -0.0459(5) -0.7934(5) 0.119(3) Uani 1 1 d . . . . .
H39A H -0.7085 -0.0372 -0.8326 0.143 Uiso 1 1 calc R U . . .
C40 C -0.6307(4) -0.1161(4) -0.7802(4) 0.091(2) Uani 1 1 d . . . . .
H40A H -0.6428 -0.1535 -0.8113 0.109 Uiso 1 1 calc R U . . .
C41 C -0.6188(3) -0.3028(4) -0.7347(4) 0.110(3) Uani 1 1 d . U . . .
H41A H -0.6404 -0.3258 -0.7141 0.132 Uiso 1 1 calc R U . . .
H41B H -0.6459 -0.2578 -0.7586 0.132 Uiso 1 1 calc R U . . .
C42 C -0.6197(3) -0.3571(6) -0.7752(3) 0.125(4) Uani 1 1 d . U . . .
H42A H -0.6110 -0.3297 -0.8041 0.150 Uiso 1 1 calc R U . . .
H42B H -0.6652 -0.3787 -0.7992 0.150 Uiso 1 1 calc R U . . .
C43 C -0.1869(2) -0.2379(3) -0.7671(2) 0.0633(13) Uani 1 1 d . . . . .
H43A H -0.2276 -0.2118 -0.7739 0.076 Uiso 1 1 calc R U . . .
H43B H -0.1893 -0.2924 -0.7567 0.076 Uiso 1 1 calc R U . . .
C44 C -0.1889(2) -0.2372(4) -0.8289(3) 0.0664(14) Uani 1 1 d . . . . .
C45 C -0.1733(3) -0.3056(4) -0.8502(3) 0.0844(18) Uani 1 1 d . . . . .
H45A H -0.1583 -0.3506 -0.8255 0.101 Uiso 1 1 calc R U . . .
C46 C -0.1803(3) -0.3057(5) -0.9090(4) 0.099(2) Uani 1 1 d . . . . .
H46A H -0.1696 -0.3506 -0.9233 0.119 Uiso 1 1 calc R U . . .
C47 C -0.2032(3) -0.2389(6) -0.9457(3) 0.099(2) Uani 1 1 d . . . . .
H47A H -0.2084 -0.2394 -0.9849 0.119 Uiso 1 1 calc R U . . .
C48 C -0.2185(3) -0.1719(5) -0.9252(3) 0.089(2) Uani 1 1 d . . . . .
H48A H -0.2335 -0.1269 -0.9500 0.106 Uiso 1 1 calc R U . . .
C49 C -0.2114(3) -0.1721(4) -0.8674(3) 0.0740(16) Uani 1 1 d . . . . .
H49A H -0.2222 -0.1266 -0.8538 0.089 Uiso 1 1 calc R U . . .
C50 C -0.1331(4) -0.1077(4) -0.7188(3) 0.100(3) Uani 1 1 d . U . . .
H50A H -0.1136 -0.0906 -0.7429 0.121 Uiso 1 1 calc R U . . .
H50B H -0.1808 -0.0933 -0.7418 0.121 Uiso 1 1 calc R U . . .
C51 C -0.0997(4) -0.0673(4) -0.6599(4) 0.103(2) Uani 1 1 d . U . . .
H51A H -0.0515 -0.0788 -0.6380 0.124 Uiso 1 1 calc R U . . .
H51B H -0.1054 -0.0109 -0.6671 0.124 Uiso 1 1 calc R U . . .
C52 C -0.1921(2) -0.0508(3) -0.6388(3) 0.0641(13) Uani 1 1 d . . . . .
H52A H -0.2077 -0.0737 -0.6132 0.077 Uiso 1 1 calc R U . . .
H52B H -0.2255 -0.0636 -0.6819 0.077 Uiso 1 1 calc R U . . .
C53 C -0.1905(3) 0.0380(3) -0.6315(3) 0.0651(14) Uani 1 1 d . . . . .
C54 C -0.1850(3) 0.0713(4) -0.5784(3) 0.0782(16) Uani 1 1 d . . . . .
H54A H -0.1805 0.0388 -0.5466 0.094 Uiso 1 1 calc R U . . .
C55 C -0.1862(3) 0.1527(5) -0.5725(3) 0.092(2) Uani 1 1 d . . . . .
H55A H -0.1831 0.1742 -0.5371 0.111 Uiso 1 1 calc R U . . .
C56 C -0.1918(3) 0.2014(4) -0.6179(4) 0.095(2) Uani 1 1 d . . . . .
H56A H -0.1921 0.2558 -0.6134 0.114 Uiso 1 1 calc R U . . .
C57 C -0.1970(3) 0.1695(4) -0.6709(4) 0.090(2) Uani 1 1 d . . . . .
H57A H -0.2005 0.2028 -0.7018 0.108 Uiso 1 1 calc R U . . .
C58 C -0.1969(3) 0.0886(4) -0.6783(3) 0.0743(15) Uani 1 1 d . . . . .
H58A H -0.2011 0.0679 -0.7144 0.089 Uiso 1 1 calc R U . . .
C59 C -0.0705(3) -0.0702(4) -0.5505(4) 0.112(3) Uani 1 1 d . U . . .
H59A H -0.0494 -0.0201 -0.5489 0.134 Uiso 1 1 calc R U . . .
H59B H -0.0935 -0.0642 -0.5277 0.134 Uiso 1 1 calc R U . . .
C60 C -0.0180(4) -0.1294(5) -0.5198(3) 0.104(2) Uani 1 1 d . U . . .
H60A H 0.0088 -0.1320 -0.5391 0.125 Uiso 1 1 calc R U . . .
H60B H 0.0118 -0.1157 -0.4762 0.125 Uiso 1 1 calc R U . . .
C61 C -0.0758(3) -0.2123(4) -0.4821(2) 0.0683(15) Uani 1 1 d . . . . .
H61A H -0.0913 -0.2662 -0.4853 0.082 Uiso 1 1 calc R U . . .
H61B H -0.1152 -0.1784 -0.4976 0.082 Uiso 1 1 calc R U . . .
C62 C -0.0278(3) -0.1936(5) -0.4131(3) 0.0830(19) Uani 1 1 d . . . . .
C63 C -0.0285(4) -0.1194(6) -0.3887(4) 0.114(3) Uani 1 1 d . . . . .
H63A H -0.0560 -0.0794 -0.4150 0.137 Uiso 1 1 calc R U . . .
C64 C 0.0132(7) -0.1061(8) -0.3237(5) 0.158(5) Uani 1 1 d . . . . .
H64A H 0.0131 -0.0569 -0.3073 0.189 Uiso 1 1 calc R U . . .
C65 C 0.0540(6) -0.1656(12) -0.2843(5) 0.182(8) Uani 1 1 d . . . . .
H65A H 0.0815 -0.1563 -0.2417 0.218 Uiso 1 1 calc R U . . .
C66 C 0.0537(6) -0.2374(10) -0.3078(5) 0.167(5) Uani 1 1 d . . . . .
H66A H 0.0799 -0.2783 -0.2816 0.201 Uiso 1 1 calc R U . . .
C67 C 0.0138(4) -0.2491(7) -0.3716(3) 0.124(3) Uani 1 1 d . . . . .
H67A H 0.0156 -0.2982 -0.3871 0.149 Uiso 1 1 calc R U . . .
C68 C 0.0051(3) -0.2701(5) -0.5097(3) 0.102(3) Uani 1 1 d . U . . .
H68A H 0.0483 -0.2532 -0.4745 0.122 Uiso 1 1 calc R U . . .
H68B H -0.0084 -0.3176 -0.4974 0.122 Uiso 1 1 calc R U . . .
C69 C 0.0138(3) -0.2884(5) -0.5588(4) 0.101(2) Uani 1 1 d . U . . .
H69A H 0.0463 -0.3311 -0.5465 0.121 Uiso 1 1 calc R U . . .
H69B H 0.0320 -0.2429 -0.5685 0.121 Uiso 1 1 calc R U . . .
C70 C -0.0686(3) -0.3959(3) -0.6130(3) 0.0692(15) Uani 1 1 d . . . . .
H70A H -0.1128 -0.4054 -0.6499 0.083 Uiso 1 1 calc R U . . .
H70B H -0.0731 -0.4032 -0.5771 0.083 Uiso 1 1 calc R U . . .
C71 C -0.0196(3) -0.4575(4) -0.6105(3) 0.0828(18) Uani 1 1 d . . . . .
C72 C 0.0345(3) -0.4822(5) -0.5537(4) 0.108(3) Uani 1 1 d . . . . .
H72A H 0.0409 -0.4619 -0.5166 0.129 Uiso 1 1 calc R U . . .
C73 C 0.0798(6) -0.5386(7) -0.5530(7) 0.171(5) Uani 1 1 d . . . . .
H73A H 0.1157 -0.5569 -0.5151 0.205 Uiso 1 1 calc R U . . .
C74 C 0.0709(9) -0.5669(10) -0.6082(10) 0.216(9) Uani 1 1 d . . . . .
H74A H 0.1033 -0.6005 -0.6071 0.259 Uiso 1 1 calc R U . . .
C75 C 0.0158(8) -0.5463(7) -0.6641(7) 0.181(6) Uani 1 1 d . . . . .
H75A H 0.0084 -0.5695 -0.7006 0.218 Uiso 1 1 calc R U . . .
C76 C -0.0302(5) -0.4898(5) -0.6663(5) 0.126(3) Uani 1 1 d . . . . .
H76A H -0.0672 -0.4740 -0.7044 0.151 Uiso 1 1 calc R U . . .
C77 C -0.0440(4) -0.3019(5) -0.6727(4) 0.114(3) Uani 1 1 d . U . . .
H77A H 0.0022 -0.3138 -0.6612 0.137 Uiso 1 1 calc R U . . .
H77B H -0.0735 -0.3403 -0.7037 0.137 Uiso 1 1 calc R U . . .
C78 C -0.0610(3) -0.2268(5) -0.6997(3) 0.095(2) Uani 1 1 d . U . . .
H78A H -0.0624 -0.2278 -0.7389 0.114 Uiso 1 1 calc R U . . .
H78B H -0.0262 -0.1896 -0.6724 0.114 Uiso 1 1 calc R U . . .
N9 N 0.2230(11) -0.1191(13) 0.0469(8) 0.310(11) Uani 1 1 d . . . . .
C79 C 0.1884(7) -0.1453(10) -0.0655(7) 0.221(7) Uani 1 1 d . . . . .
H98A H 0.1900 -0.2011 -0.0711 0.331 Uiso 1 1 calc R U . . .
H98B H 0.2189 -0.1191 -0.0748 0.331 Uiso 1 1 calc R U . . .
H98C H 0.1431 -0.1264 -0.0930 0.331 Uiso 1 1 calc R U . . .
C80 C 0.2085(8) -0.1293(11) -0.0018(9) 0.192(6) Uani 1 1 d . . . . .
Cl1 Cl 0.28518(7) -0.03728(10) -0.14099(7) 0.0765(4) Uani 1 1 d . . . . .
O5 O 0.3155(4) -0.1096(4) -0.1384(4) 0.163(3) Uani 1 1 d . . . . .
O6 O 0.3059(4) -0.0090(4) -0.0800(2) 0.149(2) Uani 1 1 d . . . . .
O7 O 0.2993(3) 0.0205(3) -0.1755(3) 0.1154(17) Uani 1 1 d . . . . .
O8 O 0.2140(2) -0.0457(4) -0.1736(2) 0.1147(17) Uani 1 1 d . . . . .
Cl2 Cl 0.11557(13) -0.4010(2) -0.12112(12) 0.1390(10) Uani 1 1 d . . . . .
O9 O 0.1600(11) -0.3432(9) -0.0967(9) 0.379(11) Uani 1 1 d . . . . .
O10 O 0.0682(6) -0.3949(12) -0.1794(4) 0.385(11) Uani 1 1 d . . . . .
O11 O 0.1532(5) -0.4624(8) -0.1140(6) 0.285(6) Uani 1 1 d . . . . .
O12 O 0.0832(4) -0.4035(7) -0.0886(4) 0.231(5) Uani 1 1 d . . . . .
O13 O -0.2177(6) -1.0191(14) -0.2759(8) 0.259(12) Uani 0.5 1 d . . P . .

loop_
_atom_site_aniso_label
_atom_site_aniso_U_11
_atom_site_aniso_U_22
_atom_site_aniso_U_33
_atom_site_aniso_U_23
_atom_site_aniso_U_13
_atom_site_aniso_U_12
Co1 0.0370(3) 0.0627(4) 0.0491(4) 0.0012(3) 0.0248(3) -0.0056(3)
Co2 0.0335(3) 0.0595(4) 0.0584(4) 0.0033(3) 0.0215(3) -0.0058(3)
O1 0.0314(15) 0.077(2) 0.0530(18) 0.0075(16) 0.0214(14) -0.0030(14)
O2 0.0450(17) 0.072(2) 0.061(2) 0.0130(17) 0.0331(16) -0.0031(15)
O3 0.0397(16) 0.063(2) 0.067(2) 0.0144(17) 0.0277(16) -0.0036(14)
O4 0.0312(15) 0.069(2) 0.061(2) 0.0074(17) 0.0181(14) -0.0052(14)
N1 0.040(2) 0.087(3) 0.060(2) -0.014(2) 0.0278(19) -0.012(2)
N2 0.063(3) 0.097(4) 0.111(4) 0.042(3) 0.062(3) 0.016(3)
N3 0.044(2) 0.144(5) 0.055(3) -0.007(3) 0.030(2) -0.014(3)
N4 0.052(2) 0.057(3) 0.094(3) 0.008(2) 0.042(2) -0.0014(19)
N5 0.044(2) 0.087(3) 0.057(2) 0.008(2) 0.0212(19) -0.008(2)
N6 0.052(2) 0.062(3) 0.114(4) 0.002(3) 0.048(3) -0.009(2)
N7 0.052(3) 0.112(4) 0.064(3) -0.007(3) 0.028(2) -0.031(3)
N8 0.044(2) 0.069(3) 0.096(3) 0.018(3) 0.033(2) 0.004(2)
C1 0.036(2) 0.052(3) 0.044(2) -0.006(2) 0.0219(19) -0.0022(18)
C2 0.041(2) 0.050(3) 0.043(2) 0.0005(19) 0.0248(19) -0.0016(18)
C3 0.035(2) 0.061(3) 0.048(2) 0.013(2) 0.0189(19) 0.0023(19)
C4 0.034(2) 0.053(3) 0.046(2) -0.003(2) 0.0197(19) -0.0038(18)
C5 0.039(2) 0.048(3) 0.045(2) -0.001(2) 0.0229(19) -0.0032(18)
C6 0.037(2) 0.062(3) 0.048(2) 0.010(2) 0.022(2) 0.002(2)
C7 0.043(2) 0.074(4) 0.056(3) -0.010(3) 0.026(2) -0.008(2)
C8 0.049(3) 0.086(4) 0.058(3) -0.015(3) 0.028(2) -0.008(3)
C9 0.069(4) 0.100(5) 0.063(3) -0.006(3) 0.030(3) -0.016(3)
C10 0.089(5) 0.134(7) 0.068(4) 0.001(4) 0.027(4) -0.009(5)
C11 0.095(5) 0.135(8) 0.082(5) -0.047(5) 0.033(4) -0.030(5)
C12 0.089(5) 0.097(6) 0.106(6) -0.038(5) 0.046(4) -0.015(4)
C13 0.073(4) 0.073(4) 0.082(4) -0.022(3) 0.035(3) -0.001(3)
C14 0.105(5) 0.143(7) 0.075(4) -0.027(4) 0.050(4) -0.066(5)
C15 0.048(4) 0.093(6) 0.251(11) 0.036(6) 0.058(5) -0.014(3)
C16 0.050(3) 0.078(4) 0.065(3) 0.008(3) 0.033(3) 0.000(2)
C17 0.057(3) 0.070(4) 0.066(3) 0.004(3) 0.037(3) 0.001(3)
C18 0.067(4) 0.082(5) 0.084(4) -0.008(4) 0.041(3) -0.002(3)
C19 0.089(5) 0.084(5) 0.133(7) -0.015(5) 0.070(5) 0.000(4)
C20 0.133(7) 0.066(5) 0.167(8) 0.006(5) 0.114(7) 0.010(4)
C21 0.133(6) 0.096(6) 0.093(5) 0.019(4) 0.075(5) 0.033(5)
C22 0.094(4) 0.071(4) 0.076(4) 0.004(3) 0.048(4) 0.007(3)
C23 0.141(7) 0.090(6) 0.172(8) 0.024(5) 0.120(7) 0.019(4)
C24 0.106(5) 0.232(10) 0.043(3) 0.022(4) 0.028(3) -0.090(6)
C25 0.061(3) 0.071(4) 0.062(3) -0.001(3) 0.038(3) -0.008(3)
C26 0.055(3) 0.072(4) 0.069(3) -0.005(3) 0.036(3) -0.004(3)
C27 0.058(3) 0.084(4) 0.061(3) -0.003(3) 0.033(3) -0.002(3)
C28 0.063(3) 0.103(5) 0.067(4) -0.007(3) 0.036(3) -0.004(3)
C29 0.083(4) 0.109(6) 0.087(5) -0.026(4) 0.047(4) -0.001(4)
C30 0.124(6) 0.078(5) 0.113(6) -0.015(5) 0.062(5) 0.001(4)
C31 0.104(5) 0.074(5) 0.090(5) -0.003(4) 0.055(4) -0.005(4)
C32 0.085(5) 0.219(10) 0.085(5) -0.025(5) 0.053(4) -0.007(6)
C33 0.255(11) 0.064(4) 0.282(11) 0.040(6) 0.255(10) 0.046(5)
C34 0.068(3) 0.058(3) 0.082(4) 0.001(3) 0.050(3) -0.003(3)
C35 0.098(4) 0.059(4) 0.097(5) 0.009(3) 0.072(4) 0.001(3)
C36 0.131(6) 0.055(4) 0.118(5) 0.000(4) 0.093(5) -0.003(4)
C37 0.181(9) 0.070(5) 0.156(8) 0.009(5) 0.129(8) 0.017(5)
C38 0.180(10) 0.083(6) 0.162(9) 0.034(6) 0.127(8) 0.045(6)
C39 0.149(8) 0.099(6) 0.133(7) 0.052(6) 0.090(6) 0.045(6)
C40 0.116(6) 0.072(4) 0.103(5) 0.022(4) 0.071(5) 0.016(4)
C41 0.058(4) 0.062(4) 0.167(7) 0.001(4) 0.028(4) 0.001(3)
C42 0.048(3) 0.222(10) 0.069(4) -0.036(5) 0.006(3) 0.045(5)
C43 0.047(3) 0.072(4) 0.068(3) 0.002(3) 0.028(2) -0.006(2)
C44 0.044(3) 0.087(4) 0.065(3) -0.008(3) 0.027(3) -0.010(3)
C45 0.074(4) 0.095(5) 0.085(4) -0.019(4) 0.042(3) -0.013(3)
C46 0.079(4) 0.127(7) 0.097(5) -0.046(5) 0.049(4) -0.019(4)
C47 0.065(4) 0.161(8) 0.078(5) -0.011(5) 0.042(4) -0.013(5)
C48 0.064(4) 0.132(7) 0.075(4) 0.003(4) 0.040(3) -0.001(4)
C49 0.057(3) 0.100(5) 0.069(4) 0.001(3) 0.035(3) 0.001(3)
C50 0.096(5) 0.109(6) 0.069(4) 0.030(4) 0.024(4) -0.043(4)
C51 0.096(5) 0.076(5) 0.158(7) 0.008(4) 0.081(5) -0.005(4)
C52 0.051(3) 0.064(3) 0.075(3) 0.000(3) 0.031(3) -0.006(2)
C53 0.049(3) 0.065(4) 0.076(4) -0.006(3) 0.029(3) -0.004(2)
C54 0.071(4) 0.088(5) 0.076(4) -0.001(3) 0.039(3) 0.008(3)
C55 0.075(4) 0.096(6) 0.087(5) -0.023(4) 0.030(4) 0.010(4)
C56 0.064(4) 0.068(4) 0.126(6) -0.013(5) 0.032(4) -0.001(3)
C57 0.072(4) 0.078(5) 0.112(6) 0.017(4) 0.043(4) 0.005(3)
C58 0.070(4) 0.071(4) 0.081(4) 0.007(3) 0.038(3) 0.006(3)
C59 0.052(3) 0.085(5) 0.163(7) -0.055(5) 0.031(4) -0.025(3)
C60 0.085(5) 0.129(7) 0.077(4) -0.004(4) 0.028(4) -0.040(4)
C61 0.054(3) 0.086(4) 0.066(3) -0.005(3) 0.032(3) -0.016(3)
C62 0.064(4) 0.113(6) 0.070(4) -0.011(4) 0.035(3) -0.027(4)
C63 0.130(7) 0.140(8) 0.095(5) -0.039(5) 0.074(5) -0.067(6)
C64 0.205(12) 0.192(12) 0.122(8) -0.079(8) 0.116(9) -0.127(10)
C65 0.135(10) 0.32(2) 0.079(7) -0.033(10) 0.048(7) -0.090(12)
C66 0.137(9) 0.271(18) 0.077(7) 0.008(8) 0.044(6) -0.008(10)
C67 0.092(5) 0.198(10) 0.068(5) -0.002(6) 0.032(4) 0.001(6)
C68 0.031(3) 0.181(8) 0.077(4) 0.029(5) 0.016(3) 0.014(4)
C69 0.056(4) 0.100(6) 0.118(6) -0.003(5) 0.026(4) 0.011(3)
C70 0.052(3) 0.072(4) 0.081(4) 0.008(3) 0.033(3) 0.006(3)
C71 0.075(4) 0.076(4) 0.106(5) 0.019(4) 0.053(4) 0.018(3)
C72 0.080(4) 0.095(5) 0.140(7) 0.047(5) 0.052(5) 0.029(4)
C73 0.116(8) 0.145(10) 0.251(16) 0.089(11) 0.094(10) 0.072(7)
C74 0.200(15) 0.183(15) 0.33(2) 0.094(16) 0.188(18) 0.112(12)
C75 0.244(15) 0.136(10) 0.240(15) 0.026(9) 0.180(13) 0.083(10)
C76 0.159(8) 0.099(6) 0.155(8) 0.017(6) 0.106(7) 0.043(6)
C77 0.115(6) 0.094(5) 0.198(9) 0.033(5) 0.127(6) 0.030(4)
C78 0.052(3) 0.158(7) 0.074(4) 0.018(4) 0.033(3) 0.007(4)
N9 0.37(2) 0.33(2) 0.180(14) -0.003(16) 0.111(16) -0.070(17)
C79 0.180(13) 0.31(2) 0.185(14) -0.027(14) 0.107(12) -0.078(13)
C80 0.164(12) 0.218(16) 0.175(14) 0.010(15) 0.076(13) -0.018(10)
Cl1 0.0578(8) 0.0914(11) 0.0740(9) -0.0033(8) 0.0301(7) 0.0089(7)
O5 0.180(6) 0.127(5) 0.214(7) 0.027(5) 0.126(6) 0.080(5)
O6 0.198(7) 0.129(5) 0.070(3) -0.008(3) 0.035(4) -0.005(4)
O7 0.116(4) 0.127(5) 0.128(4) 0.010(4) 0.081(4) -0.011(3)
O8 0.067(3) 0.157(5) 0.118(4) 0.011(4) 0.047(3) -0.005(3)
Cl2 0.0911(14) 0.201(3) 0.1147(18) 0.0081(18) 0.0469(14) 0.0476(17)
O9 0.54(3) 0.253(16) 0.43(2) -0.064(15) 0.31(2) -0.171(18)
O10 0.268(13) 0.73(3) 0.111(7) 0.102(12) 0.064(8) 0.247(17)
O11 0.186(9) 0.280(14) 0.384(16) 0.004(11) 0.146(10) 0.109(9)
O12 0.157(7) 0.394(15) 0.173(7) 0.014(8) 0.108(6) 0.059(8)
O13 0.078(8) 0.47(3) 0.239(17) -0.18(2) 0.090(10) -0.058(13)

loop_
_atom_type_symbol
_atom_type_description
_atom_type_scat_dispersion_real
_atom_type_scat_dispersion_imag
_atom_type_scat_source
C C 0.0033 0.0016 'International Tables Vol C Tables 4.2.6.8 and 6.1.1.4'
H H 0.0000 0.0000 'International Tables Vol C Tables 4.2.6.8 and 6.1.1.4'
Cl Cl 0.1484 0.1585 'International Tables Vol C Tables 4.2.6.8 and 6.1.1.4'
Co Co 0.3494 0.9721 'International Tables Vol C Tables 4.2.6.8 and 6.1.1.4'
N N 0.0061 0.0033 'International Tables Vol C Tables 4.2.6.8 and 6.1.1.4'
O O 0.0106 0.0060 'International Tables Vol C Tables 4.2.6.8 and 6.1.1.4'

loop_
_geom_angle_atom_site_label_1
_geom_angle_atom_site_label_2
_geom_angle_atom_site_label_3
_geom_angle
_geom_angle_site_symmetry_1
_geom_angle_site_symmetry_3
_geom_angle_publ_flag
O1 Co1 O2 75.82(12) . . ?
O1 Co1 N3 128.70(17) . . ?
O2 Co1 N3 88.03(15) . . ?
O1 Co1 N1 93.75(15) . . ?
O2 Co1 N1 135.53(15) . . ?
N3 Co1 N1 128.39(15) . . ?
O1 Co1 N2 143.24(16) . . ?
O2 Co1 N2 85.27(15) . . ?
N3 Co1 N2 80.8(2) . . ?
N1 Co1 N2 77.97(19) . . ?
O1 Co1 N4 84.19(15) . . ?
O2 Co1 N4 140.08(15) . . ?
N3 Co1 N4 77.98(19) . . ?
N1 Co1 N4 79.15(17) . . ?
N2 Co1 N4 127.89(16) . . ?
O4 Co2 O3 75.38(12) . . ?
O4 Co2 N5 138.14(16) . . ?
O3 Co2 N5 87.54(14) . . ?
O4 Co2 N6 134.67(16) . . ?
O3 Co2 N6 87.08(14) . . ?
N5 Co2 N6 80.69(19) . . ?
O4 Co2 N7 86.05(15) . . ?
O3 Co2 N7 136.92(16) . . ?
N5 Co2 N7 128.97(16) . . ?
N6 Co2 N7 78.9(2) . . ?
O4 Co2 N8 88.26(16) . . ?
O3 Co2 N8 137.29(16) . . ?
N5 Co2 N8 78.85(17) . . ?
N6 Co2 N8 129.21(16) . . ?
N7 Co2 N8 79.0(2) . . ?
C1 O1 Co1 115.9(3) . . ?
C2 O2 Co1 117.1(3) . . ?
C5 O3 Co2 116.8(3) . . ?
C4 O4 Co2 117.4(3) . . ?
C14 N1 C7 113.4(5) . . ?
C14 N1 C42 109.6(6) . . ?
C7 N1 C42 107.5(4) . . ?
C14 N1 Co1 110.2(4) . . ?
C7 N1 Co1 108.9(3) . . ?
C42 N1 Co1 106.9(4) . . ?
C23 N2 C16 113.8(5) . . ?
C23 N2 C15 107.1(6) . . ?
C16 N2 C15 108.0(5) . . ?
C23 N2 Co1 108.4(5) . . ?
C16 N2 Co1 114.1(3) . . ?
C15 N2 Co1 104.9(4) . . ?
C32 N3 C25 117.3(6) . . ?
C32 N3 C24 107.4(6) . . ?
C25 N3 C24 108.9(4) . . ?
C32 N3 Co1 110.1(4) . . ?
C25 N3 Co1 110.5(3) . . ?
C24 N3 Co1 101.3(4) . . ?
C41 N4 C34 112.8(5) . . ?
C41 N4 C33 113.2(6) . . ?
C34 N4 C33 108.1(4) . . ?
C41 N4 Co1 106.2(4) . . ?
C34 N4 Co1 113.1(3) . . ?
C33 N4 Co1 103.1(4) . . ?
C78 N5 C43 113.9(5) . . ?
C78 N5 C50 110.8(5) . . ?
C43 N5 C50 108.9(4) . . ?
C78 N5 Co2 108.4(3) . . ?
C43 N5 Co2 109.8(3) . . ?
C50 N5 Co2 104.6(4) . . ?
C51 N6 C52 114.6(5) . . ?
C51 N6 C59 108.7(5) . . ?
C52 N6 C59 108.4(5) . . ?
C51 N6 Co2 105.5(4) . . ?
C52 N6 Co2 114.5(3) . . ?
C59 N6 Co2 104.6(4) . . ?
C60 N7 C61 113.5(5) . . ?
C60 N7 C68 108.0(5) . . ?
C61 N7 C68 109.3(5) . . ?
C60 N7 Co2 108.5(4) . . ?
C61 N7 Co2 112.6(3) . . ?
C68 N7 Co2 104.6(4) . . ?
C69 N8 C70 113.7(5) . . ?
C69 N8 C77 109.7(5) . . ?
C70 N8 C77 106.8(5) . . ?
C69 N8 Co2 107.3(4) . . ?
C70 N8 Co2 113.4(3) . . ?
C77 N8 Co2 105.7(3) . . ?
O1 C1 C6 125.4(4) . . ?
O1 C1 C2 115.2(4) . . ?
C6 C1 C2 119.4(4) . . ?
O2 C2 C3 125.0(4) . . ?
O2 C2 C1 114.1(4) . . ?
C3 C2 C1 120.9(4) . . ?
C4 C3 C2 119.7(4) . . ?
C4 C3 H3A 120.2 . . ?
C2 C3 H3A 120.2 . . ?
O4 C4 C3 124.8(4) . . ?
O4 C4 C5 115.8(4) . . ?
C3 C4 C5 119.4(4) . . ?
O3 C5 C6 124.7(4) . . ?
O3 C5 C4 114.5(4) . . ?
C6 C5 C4 120.8(4) . . ?
C1 C6 C5 119.7(4) . . ?
C1 C6 H6A 120.1 . . ?
C5 C6 H6A 120.1 . . ?
N1 C7 C8 117.5(4) . . ?
N1 C7 H7A 107.9 . . ?
C8 C7 H7A 107.9 . . ?
N1 C7 H7B 107.9 . . ?
C8 C7 H7B 107.9 . . ?
H7A C7 H7B 107.2 . . ?
C9 C8 C13 117.7(5) . . ?
C9 C8 C7 120.2(6) . . ?
C13 C8 C7 122.0(5) . . ?
C8 C9 C10 121.6(7) . . ?
C8 C9 H9A 119.2 . . ?
C10 C9 H9A 119.2 . . ?
C11 C10 C9 119.3(7) . . ?
C11 C10 H10A 120.3 . . ?
C9 C10 H10A 120.3 . . ?
C12 C11 C10 120.1(7) . . ?
C12 C11 H11A 119.9 . . ?
C10 C11 H11A 119.9 . . ?
C11 C12 C13 120.3(7) . . ?
C11 C12 H12A 119.8 . . ?
C13 C12 H12A 119.8 . . ?
C12 C13 C8 120.8(7) . . ?
C12 C13 H13A 119.6 . . ?
C8 C13 H13A 119.6 . . ?
C15 C14 N1 114.1(6) . . ?
C15 C14 H14A 108.7 . . ?
N1 C14 H14A 108.7 . . ?
C15 C14 H14B 108.7 . . ?
N1 C14 H14B 108.7 . . ?
H14A C14 H14B 107.6 . . ?
C14 C15 N2 116.8(7) . . ?
C14 C15 H15A 108.1 . . ?
N2 C15 H15A 108.1 . . ?
C14 C15 H15B 108.1 . . ?
N2 C15 H15B 108.1 . . ?
H15A C15 H15B 107.3 . . ?
N2 C16 C17 115.8(4) . . ?
N2 C16 H16A 108.3 . . ?
C17 C16 H16A 108.3 . . ?
N2 C16 H16B 108.3 . . ?
C17 C16 H16B 108.3 . . ?
H16A C16 H16B 107.4 . . ?
C18 C17 C22 118.5(6) . . ?
C18 C17 C16 122.1(5) . . ?
C22 C17 C16 119.4(5) . . ?
C19 C18 C17 122.1(7) . . ?
C19 C18 H18A 119.0 . . ?
C17 C18 H18A 119.0 . . ?
C18 C19 C20 119.8(7) . . ?
C18 C19 H19A 120.1 . . ?
C20 C19 H19A 120.1 . . ?
C19 C20 C21 120.0(7) . . ?
C19 C20 H20A 120.0 . . ?
C21 C20 H20A 120.0 . . ?
C20 C21 C22 119.7(7) . . ?
C20 C21 H21A 120.1 . . ?
C22 C21 H21A 120.1 . . ?
C17 C22 C21 119.8(7) . . ?
C17 C22 H22A 120.1 . . ?
C21 C22 H22A 120.1 . . ?
N2 C23 C24 110.3(7) . . ?
N2 C23 H23A 109.6 . . ?
C24 C23 H23A 109.6 . . ?
N2 C23 H23B 109.6 . . ?
C24 C23 H23B 109.6 . . ?
H23A C23 H23B 108.1 . . ?
C23 C24 N3 115.4(6) . . ?
C23 C24 H24A 108.4 . . ?
N3 C24 H24A 108.4 . . ?
C23 C24 H24B 108.4 . . ?
N3 C24 H24B 108.4 . . ?
H24A C24 H24B 107.5 . . ?
N3 C25 C26 118.0(4) . . ?
N3 C25 H25A 107.8 . . ?
C26 C25 H25A 107.8 . . ?
N3 C25 H25B 107.8 . . ?
C26 C25 H25B 107.8 . . ?
H25A C25 H25B 107.2 . . ?
C31 C26 C27 117.2(6) . . ?
C31 C26 C25 120.6(5) . . ?
C27 C26 C25 122.0(5) . . ?
C28 C27 C26 122.4(6) . . ?
C28 C27 H27A 118.8 . . ?
C26 C27 H27A 118.8 . . ?
C27 C28 C29 119.2(6) . . ?
C27 C28 H28A 120.4 . . ?
C29 C28 H28A 120.4 . . ?
C30 C29 C28 120.1(7) . . ?
C30 C29 H29A 120.0 . . ?
C28 C29 H29A 120.0 . . ?
C29 C30 C31 120.8(7) . . ?
C29 C30 H30A 119.6 . . ?
C31 C30 H30A 119.6 . . ?
C26 C31 C30 120.3(7) . . ?
C26 C31 H31A 119.9 . . ?
C30 C31 H31A 119.9 . . ?
N3 C32 C33 109.9(6) . . ?
N3 C32 H32A 109.7 . . ?
C33 C32 H32A 109.7 . . ?
N3 C32 H32B 109.7 . . ?
C33 C32 H32B 109.7 . . ?
H32A C32 H32B 108.2 . . ?
C32 C33 N4 116.0(6) . . ?
C32 C33 H33A 108.3 . . ?
N4 C33 H33A 108.3 . . ?
C32 C33 H33B 108.3 . . ?
N4 C33 H33B 108.3 . . ?
H33A C33 H33B 107.4 . . ?
N4 C34 C35 116.6(4) . . ?
N4 C34 H34A 108.2 . . ?
C35 C34 H34A 108.2 . . ?
N4 C34 H34B 108.2 . . ?
C35 C34 H34B 108.2 . . ?
H34A C34 H34B 107.3 . . ?
C36 C35 C40 119.6(6) . . ?
C36 C35 C34 120.4(6) . . ?
C40 C35 C34 120.0(6) . . ?
C35 C36 C37 119.1(8) . . ?
C35 C36 H36A 120.4 . . ?
C37 C36 H36A 120.4 . . ?
C38 C37 C36 120.6(9) . . ?
C38 C37 H37A 119.7 . . ?
C36 C37 H37A 119.7 . . ?
C37 C38 C39 122.8(8) . . ?
C37 C38 H38A 118.6 . . ?
C39 C38 H38A 118.6 . . ?
C38 C39 C40 117.5(9) . . ?
C38 C39 H39A 121.3 . . ?
C40 C39 H39A 121.3 . . ?
C35 C40 C39 120.4(8) . . ?
C35 C40 H40A 119.8 . . ?
C39 C40 H40A 119.8 . . ?
C42 C41 N4 115.7(6) . . ?
C42 C41 H41A 108.4 . . ?
N4 C41 H41A 108.4 . . ?
C42 C41 H41B 108.4 . . ?
N4 C41 H41B 108.4 . . ?
H41A C41 H41B 107.4 . . ?
C41 C42 N1 117.2(6) . . ?
C41 C42 H42A 108.0 . . ?
N1 C42 H42A 108.0 . . ?
C41 C42 H42B 108.0 . . ?
N1 C42 H42B 108.0 . . ?
H42A C42 H42B 107.3 . . ?
N5 C43 C44 117.9(4) . . ?
N5 C43 H43A 107.8 . . ?
C44 C43 H43A 107.8 . . ?
N5 C43 H43B 107.8 . . ?
C44 C43 H43B 107.8 . . ?
H43A C43 H43B 107.2 . . ?
C49 C44 C45 118.2(6) . . ?
C49 C44 C43 121.2(5) . . ?
C45 C44 C43 120.4(6) . . ?
C44 C45 C46 119.6(7) . . ?
C44 C45 H45A 120.2 . . ?
C46 C45 H45A 120.2 . . ?
C47 C46 C45 119.8(7) . . ?
C47 C46 H46A 120.1 . . ?
C45 C46 H46A 120.1 . . ?
C48 C47 C46 121.0(7) . . ?
C48 C47 H47A 119.5 . . ?
C46 C47 H47A 119.5 . . ?
C47 C48 C49 119.0(7) . . ?
C47 C48 H48A 120.5 . . ?
C49 C48 H48A 120.5 . . ?
C48 C49 C44 122.5(7) . . ?
C48 C49 H49A 118.8 . . ?
C44 C49 H49A 118.8 . . ?
C51 C50 N5 112.3(5) . . ?
C51 C50 H50A 109.1 . . ?
N5 C50 H50A 109.1 . . ?
C51 C50 H50B 109.1 . . ?
N5 C50 H50B 109.1 . . ?
H50A C50 H50B 107.9 . . ?
N6 C51 C50 111.7(6) . . ?
N6 C51 H51A 109.3 . . ?
C50 C51 H51A 109.3 . . ?
N6 C51 H51B 109.3 . . ?
C50 C51 H51B 109.3 . . ?
H51A C51 H51B 107.9 . . ?
N6 C52 C53 116.6(4) . . ?
N6 C52 H52A 108.1 . . ?
C53 C52 H52A 108.1 . . ?
N6 C52 H52B 108.1 . . ?
C53 C52 H52B 108.1 . . ?
H52A C52 H52B 107.3 . . ?
C54 C53 C58 118.4(6) . . ?
C54 C53 C52 120.1(6) . . ?
C58 C53 C52 121.5(5) . . ?
C55 C54 C53 120.4(6) . . ?
C55 C54 H54A 119.8 . . ?
C53 C54 H54A 119.8 . . ?
C56 C55 C54 120.8(7) . . ?
C56 C55 H55A 119.6 . . ?
C54 C55 H55A 119.6 . . ?
C55 C56 C57 119.6(7) . . ?
C55 C56 H56A 120.2 . . ?
C57 C56 H56A 120.2 . . ?
C56 C57 C58 120.8(7) . . ?
C56 C57 H57A 119.6 . . ?
C58 C57 H57A 119.6 . . ?
C57 C58 C53 120.0(6) . . ?
C57 C58 H58A 120.0 . . ?
C53 C58 H58A 120.0 . . ?
C60 C59 N6 114.0(6) . . ?
C60 C59 H59A 108.8 . . ?
N6 C59 H59A 108.8 . . ?
C60 C59 H59B 108.8 . . ?
N6 C59 H59B 108.8 . . ?
H59A C59 H59B 107.6 . . ?
N7 C60 C59 108.8(6) . . ?
N7 C60 H60A 109.9 . . ?
C59 C60 H60A 109.9 . . ?
N7 C60 H60B 109.9 . . ?
C59 C60 H60B 109.9 . . ?
H60A C60 H60B 108.3 . . ?
N7 C61 C62 118.1(4) . . ?
N7 C61 H61A 107.8 . . ?
C62 C61 H61A 107.8 . . ?
N7 C61 H61B 107.8 . . ?
C62 C61 H61B 107.8 . . ?
H61A C61 H61B 107.1 . . ?
C67 C62 C63 116.7(7) . . ?
C67 C62 C61 122.1(7) . . ?
C63 C62 C61 121.0(7) . . ?
C62 C63 C64 119.5(10) . . ?
C62 C63 H63A 120.3 . . ?
C64 C63 H63A 120.3 . . ?
C65 C64 C63 120.5(12) . . ?
C65 C64 H64A 119.8 . . ?
C63 C64 H64A 119.8 . . ?
C66 C65 C64 119.9(12) . . ?
C66 C65 H65A 120.0 . . ?
C64 C65 H65A 120.0 . . ?
C65 C66 C67 118.9(14) . . ?
C65 C66 H66A 120.5 . . ?
C67 C66 H66A 120.5 . . ?
C62 C67 C66 124.5(11) . . ?
C62 C67 H67A 117.8 . . ?
C66 C67 H67A 117.8 . . ?
C69 C68 N7 114.3(5) . . ?
C69 C68 H68A 108.7 . . ?
N7 C68 H68A 108.7 . . ?
C69 C68 H68B 108.7 . . ?
N7 C68 H68B 108.7 . . ?
H68A C68 H68B 107.6 . . ?
C68 C69 N8 111.7(6) . . ?
C68 C69 H69A 109.3 . . ?
N8 C69 H69A 109.3 . . ?
C68 C69 H69B 109.3 . . ?
N8 C69 H69B 109.3 . . ?
H69A C69 H69B 107.9 . . ?
N8 C70 C71 115.9(5) . . ?
N8 C70 H70A 108.3 . . ?
C71 C70 H70A 108.3 . . ?
N8 C70 H70B 108.3 . . ?
C71 C70 H70B 108.3 . . ?
H70A C70 H70B 107.4 . . ?
C72 C71 C76 120.4(7) . . ?
C72 C71 C70 120.2(7) . . ?
C76 C71 C70 119.4(6) . . ?
C71 C72 C73 118.8(10) . . ?
C71 C72 H72A 120.6 . . ?
C73 C72 H72A 120.6 . . ?
C74 C73 C72 120.2(12) . . ?
C74 C73 H73A 119.9 . . ?
C72 C73 H73A 119.9 . . ?
C75 C74 C73 121.2(12) . . ?
C75 C74 H74A 119.4 . . ?
C73 C74 H74A 119.4 . . ?
C74 C75 C76 119.7(13) . . ?
C74 C75 H75A 120.2 . . ?
C76 C75 H75A 120.2 . . ?
C71 C76 C75 119.4(10) . . ?
C71 C76 H76A 120.3 . . ?
C75 C76 H76A 120.3 . . ?
C78 C77 N8 114.6(6) . . ?
C78 C77 H77A 108.6 . . ?
N8 C77 H77A 108.6 . . ?
C78 C77 H77B 108.6 . . ?
N8 C77 H77B 108.6 . . ?
H77A C77 H77B 107.6 . . ?
C77 C78 N5 112.1(5) . . ?
C77 C78 H78A 109.2 . . ?
N5 C78 H78A 109.2 . . ?
C77 C78 H78B 109.2 . . ?
N5 C78 H78B 109.2 . . ?
H78A C78 H78B 107.9 . . ?
C80 C79 H98A 109.5 . . ?
C80 C79 H98B 109.5 . . ?
H98A C79 H98B 109.5 . . ?
C80 C79 H98C 109.5 . . ?
H98A C79 H98C 109.5 . . ?
H98B C79 H98C 109.5 . . ?
N9 C80 C79 178(2) . . ?
O5 Cl1 O8 110.0(4) . . ?
O5 Cl1 O6 111.5(4) . . ?
O8 Cl1 O6 107.1(4) . . ?
O5 Cl1 O7 110.8(4) . . ?
O8 Cl1 O7 106.2(3) . . ?
O6 Cl1 O7 111.1(4) . . ?
O10 Cl2 O11 109.1(9) . . ?
O10 Cl2 O9 117.4(12) . . ?
O11 Cl2 O9 103.2(10) . . ?
O10 Cl2 O12 106.0(7) . . ?
O11 Cl2 O12 115.2(8) . . ?
O9 Cl2 O12 106.4(9) . . ?

loop_
_geom_bond_atom_site_label_1
_geom_bond_atom_site_label_2
_geom_bond_distance
_geom_bond_site_symmetry_2
_geom_bond_publ_flag
Co1 O1 2.110(3) . ?
Co1 O2 2.122(4) . ?
Co1 N3 2.202(5) . ?
Co1 N1 2.210(4) . ?
Co1 N2 2.304(5) . ?
Co1 N4 2.341(5) . ?
Co2 O4 2.114(3) . ?
Co2 O3 2.163(3) . ?
Co2 N5 2.217(4) . ?
Co2 N6 2.266(5) . ?
Co2 N7 2.267(5) . ?
Co2 N8 2.282(5) . ?
O1 C1 1.284(5) . ?
O2 C2 1.270(5) . ?
O3 C5 1.272(5) . ?
O4 C4 1.281(5) . ?
N1 C14 1.438(8) . ?
N1 C7 1.484(6) . ?
N1 C42 1.541(9) . ?
N2 C23 1.369(9) . ?
N2 C16 1.489(7) . ?
N2 C15 1.583(10) . ?
N3 C32 1.411(9) . ?
N3 C25 1.500(7) . ?
N3 C24 1.646(10) . ?
N4 C41 1.449(8) . ?
N4 C34 1.489(6) . ?
N4 C33 1.577(9) . ?
N5 C78 1.461(7) . ?
N5 C43 1.514(6) . ?
N5 C50 1.575(9) . ?
N6 C51 1.426(8) . ?
N6 C52 1.512(7) . ?
N6 C59 1.610(9) . ?
N7 C60 1.424(8) . ?
N7 C61 1.498(7) . ?
N7 C68 1.577(9) . ?
N8 C69 1.451(8) . ?
N8 C70 1.497(7) . ?
N8 C77 1.555(9) . ?
C1 C6 1.392(6) . ?
C1 C2 1.533(6) . ?
C2 C3 1.401(6) . ?
C3 C4 1.396(6) . ?
C3 H3A 0.9300 . ?
C4 C5 1.529(6) . ?
C5 C6 1.406(6) . ?
C6 H6A 0.9300 . ?
C7 C8 1.530(7) . ?
C7 H7A 0.9700 . ?
C7 H7B 0.9700 . ?
C8 C9 1.379(8) . ?
C8 C13 1.401(8) . ?
C9 C10 1.408(9) . ?
C9 H9A 0.9300 . ?
C10 C11 1.377(11) . ?
C10 H10A 0.9300 . ?
C11 C12 1.373(11) . ?
C11 H11A 0.9300 . ?
C12 C13 1.395(9) . ?
C12 H12A 0.9300 . ?
C13 H13A 0.9300 . ?
C14 C15 1.348(9) . ?
C14 H14A 0.9700 . ?
C14 H14B 0.9700 . ?
C15 H15A 0.9700 . ?
C15 H15B 0.9700 . ?
C16 C17 1.515(7) . ?
C16 H16A 0.9700 . ?
C16 H16B 0.9700 . ?
C17 C18 1.387(8) . ?
C17 C22 1.390(8) . ?
C18 C19 1.364(9) . ?
C18 H18A 0.9300 . ?
C19 C20 1.369(10) . ?
C19 H19A 0.9300 . ?
C20 C21 1.396(11) . ?
C20 H20A 0.9300 . ?
C21 C22 1.398(9) . ?
C21 H21A 0.9300 . ?
C22 H22A 0.9300 . ?
C23 C24 1.410(10) . ?
C23 H23A 0.9700 . ?
C23 H23B 0.9700 . ?
C24 H24A 0.9700 . ?
C24 H24B 0.9700 . ?
C25 C26 1.512(7) . ?
C25 H25A 0.9700 . ?
C25 H25B 0.9700 . ?
C26 C31 1.375(8) . ?
C26 C27 1.405(8) . ?
C27 C28 1.372(8) . ?
C27 H27A 0.9300 . ?
C28 C29 1.385(10) . ?
C28 H28A 0.9300 . ?
C29 C30 1.354(10) . ?
C29 H29A 0.9300 . ?
C30 C31 1.416(9) . ?
C30 H30A 0.9300 . ?
C31 H31A 0.9300 . ?
C32 C33 1.430(11) . ?
C32 H32A 0.9700 . ?
C32 H32B 0.9700 . ?
C33 H33A 0.9700 . ?
C33 H33B 0.9700 . ?
C34 C35 1.531(8) . ?
C34 H34A 0.9700 . ?
C34 H34B 0.9700 . ?
C35 C36 1.400(9) . ?
C35 C40 1.403(9) . ?
C36 C37 1.403(10) . ?
C36 H36A 0.9300 . ?
C37 C38 1.356(12) . ?
C37 H37A 0.9300 . ?
C38 C39 1.380(12) . ?
C38 H38A 0.9300 . ?
C39 C40 1.428(10) . ?
C39 H39A 0.9300 . ?
C40 H40A 0.9300 . ?
C41 C42 1.364(10) . ?
C41 H41A 0.9700 . ?
C41 H41B 0.9700 . ?
C42 H42A 0.9700 . ?
C42 H42B 0.9700 . ?
C43 C44 1.531(7) . ?
C43 H43A 0.9700 . ?
C43 H43B 0.9700 . ?
C44 C49 1.379(8) . ?
C44 C45 1.401(8) . ?
C45 C46 1.402(9) . ?
C45 H45A 0.9300 . ?
C46 C47 1.378(11) . ?
C46 H46A 0.9300 . ?
C47 C48 1.367(10) . ?
C47 H47A 0.9300 . ?
C48 C49 1.376(8) . ?
C48 H48A 0.9300 . ?
C49 H49A 0.9300 . ?
C50 C51 1.436(10) . ?
C50 H50A 0.9700 . ?
C50 H50B 0.9700 . ?
C51 H51A 0.9700 . ?
C51 H51B 0.9700 . ?
C52 C53 1.516(7) . ?
C52 H52A 0.9700 . ?
C52 H52B 0.9700 . ?
C53 C54 1.395(8) . ?
C53 C58 1.400(8) . ?
C54 C55 1.390(9) . ?
C54 H54A 0.9300 . ?
C55 C56 1.360(10) . ?
C55 H55A 0.9300 . ?
C56 C57 1.384(10) . ?
C56 H56A 0.9300 . ?
C57 C58 1.384(9) . ?
C57 H57A 0.9300 . ?
C58 H58A 0.9300 . ?
C59 C60 1.448(10) . ?
C59 H59A 0.9700 . ?
C59 H59B 0.9700 . ?
C60 H60A 0.9700 . ?
C60 H60B 0.9700 . ?
C61 C62 1.528(8) . ?
C61 H61A 0.9700 . ?
C61 H61B 0.9700 . ?
C62 C67 1.360(11) . ?
C62 C63 1.403(10) . ?
C63 C64 1.418(12) . ?
C63 H63A 0.9300 . ?
C64 C65 1.383(18) . ?
C64 H64A 0.9300 . ?
C65 C66 1.351(19) . ?
C65 H65A 0.9300 . ?
C66 C67 1.384(12) . ?
C66 H66A 0.9300 . ?
C67 H67A 0.9300 . ?
C68 C69 1.388(9) . ?
C68 H68A 0.9700 . ?
C68 H68B 0.9700 . ?
C69 H69A 0.9700 . ?
C69 H69B 0.9700 . ?
C70 C71 1.519(8) . ?
C70 H70A 0.9700 . ?
C70 H70B 0.9700 . ?
C71 C72 1.383(9) . ?
C71 C76 1.404(10) . ?
C72 C73 1.411(13) . ?
C72 H72A 0.9300 . ?
C73 C74 1.380(19) . ?
C73 H73A 0.9300 . ?
C74 C75 1.360(19) . ?
C74 H74A 0.9300 . ?
C75 C76 1.410(12) . ?
C75 H75A 0.9300 . ?
C76 H76A 0.9300 . ?
C77 C78 1.401(9) . ?
C77 H77A 0.9700 . ?
C77 H77B 0.9700 . ?
C78 H78A 0.9700 . ?
C78 H78B 0.9700 . ?
N9 C80 1.103(18) . ?
C79 C80 1.442(18) . ?
C79 H98A 0.9600 . ?
C79 H98B 0.9600 . ?
C79 H98C 0.9600 . ?
Cl1 O5 1.396(6) . ?
Cl1 O8 1.410(5) . ?
Cl1 O6 1.429(5) . ?
Cl1 O7 1.454(5) . ?
Cl2 O10 1.296(9) . ?
Cl2 O11 1.307(9) . ?
Cl2 O9 1.317(14) . ?
Cl2 O12 1.368(8) . ?

loop_
_platon_squeeze_void_nr
_platon_squeeze_void_average_x
_platon_squeeze_void_average_y
_platon_squeeze_void_average_z
_platon_squeeze_void_volume
_platon_squeeze_void_count_electrons
1 0.500 0.000 0.500 403.1 16.1
2 0.697 0.237 0.436 19.1 -0.1
3 0.500 0.500 0.000 403.1 16.3
4 0.697 0.263 0.936 19.1 0.1
5 0.303 0.737 0.064 19.1 -0.1
6 0.303 0.763 0.564 19.1 0.0
